data_4509175
loop_
_publ_author_name
'Clegg, William'
'Russo, Luca'

_publ_section_title
;
 Synthesis and Structures of Alkali Metal Complexes of Isophthalic Acid:
 The Interplay of Organic Supramolecular Interactions and Flexible Metal
 Coordination As Structure-Directing Factors
;
_journal_issue 2
_journal_name_full 'Crystal Growth &amp; Design'
_journal_page_first 1158
_journal_paper_doi 10.1021/cg800991t
_journal_volume 9
_journal_year 2009
_chemical_formula_moiety 'Na +, C8 H5 O4 -, 1.25 H2 O'
_chemical_formula_sum 'C8 H7.5 Na O5.25'
_chemical_formula_weight 210.63
_chemical_name_systematic
;
 ?
;
_space_group_IT_number 14
_symmetry_cell_setting monoclinic
_symmetry_space_group_name_Hall '-P 2ybc'
_symmetry_space_group_name_H-M 'P 1 21/c 1'
_atom_sites_solution_hydrogens mixed
_atom_sites_solution_primary direct
_atom_sites_solution_secondary difmap
_audit_creation_method SHELXL-97
_cell_angle_alpha 90.00
_cell_angle_beta 104.928(12)
_cell_angle_gamma 90.00
_cell_formula_units_Z 16
_cell_length_a 15.962(3)
_cell_length_b 7.4739(11)
_cell_length_c 29.588(3)
_cell_measurement_temperature 150(2)
_cell_measurement_theta_max 27.5
_cell_measurement_theta_min 2.5
_cell_volume 3410.7(9)
_computing_cell_refinement EvalCCD
_computing_data_collection 'Nonius COLLECT'
_computing_data_reduction EvalCCD
_computing_molecular_graphics 'Bruker SHELXTL'
_computing_publication_material 'Bruker SHELXTL and local programs'
_computing_structure_refinement 'Bruker SHELXTL'
_computing_structure_solution 'Bruker SHELXTL'
_diffrn_ambient_temperature 150(2)
_diffrn_measured_fraction_theta_full 0.981
_diffrn_measured_fraction_theta_max 0.981
_diffrn_measurement_device_type 'Nonius KappaCCD diffractometer'
_diffrn_measurement_method '\f and \w scans'
_diffrn_radiation_monochromator graphite
_diffrn_radiation_source 'sealed tube'
_diffrn_radiation_type MoK\a
_diffrn_radiation_wavelength 0.71073
_diffrn_reflns_av_R_equivalents 0.0635
_diffrn_reflns_av_sigmaI/netI 0.0566
_diffrn_reflns_limit_h_max 18
_diffrn_reflns_limit_h_min -18
_diffrn_reflns_limit_k_max 8
_diffrn_reflns_limit_k_min -8
_diffrn_reflns_limit_l_max 35
_diffrn_reflns_limit_l_min -35
_diffrn_reflns_number 28596
_diffrn_reflns_theta_full 25.00
_diffrn_reflns_theta_max 25.00
_diffrn_reflns_theta_min 5.67
_diffrn_standards_number 0
_exptl_absorpt_coefficient_mu 0.180
_exptl_absorpt_correction_T_max 0.99
_exptl_absorpt_correction_T_min 0.90
_exptl_absorpt_correction_type multi-scan
_exptl_absorpt_process_details SADABS
_exptl_crystal_colour colourless
_exptl_crystal_density_diffrn 1.641
_exptl_crystal_density_meas 0
_exptl_crystal_density_method 'not measured'
_exptl_crystal_description plate
_exptl_crystal_F_000 1736
_exptl_crystal_size_max 0.60
_exptl_crystal_size_mid 0.15
_exptl_crystal_size_min 0.04
_refine_diff_density_max 1.131
_refine_diff_density_min -0.584
_refine_diff_density_rms 0.163
_refine_ls_extinction_method none
_refine_ls_goodness_of_fit_ref 1.087
_refine_ls_hydrogen_treatment mixed
_refine_ls_matrix_type full
_refine_ls_number_parameters 527
_refine_ls_number_reflns 5932
_refine_ls_number_restraints 346
_refine_ls_restrained_S_all 1.068
_refine_ls_R_factor_all 0.1032
_refine_ls_R_factor_gt 0.0696
_refine_ls_shift/su_max 0.058
_refine_ls_shift/su_mean 0.003
_refine_ls_structure_factor_coef Fsqd
_refine_ls_weighting_details 'calc w=1/[\s^2^(Fo^2^)+(0.0932P)^2^+7.0062P] where P=(Fo^2^+2Fc^2^)/3'
_refine_ls_weighting_scheme calc
_refine_ls_wR_factor_gt 0.1718
_refine_ls_wR_factor_ref 0.1905
_reflns_number_gt 4232
_reflns_number_total 5932
_reflns_threshold_expression I>2\s(I)
_cod_data_source_file cg800991tsup1.cif
_cod_data_source_block lr55_compound2
_cod_original_cell_volume 3410.6(9)
_cod_original_sg_symbol_H-M 'P 21/c'
_cod_original_formula_sum 'C8 H7.50 Na O5.25'
_cod_database_code 4509175

loop_
_symmetry_equiv_pos_as_xyz
'x, y, z'
'-x, y+1/2, -z+1/2'
'-x, -y, -z'
'x, -y-1/2, z-1/2'

loop_
_atom_site_label
_atom_site_type_symbol
_atom_site_fract_x
_atom_site_fract_y
_atom_site_fract_z
_atom_site_U_iso_or_equiv
_atom_site_adp_type
_atom_site_occupancy
_atom_site_symmetry_multiplicity
_atom_site_calc_flag
_atom_site_refinement_flags
Na1 Na 0.49984(10) 0.74771(19) 0.50117(6) 0.0171(4) Uani 1 1 d U
Na2 Na 0.94423(10) 0.8002(2) 0.75123(5) 0.0157(4) Uani 1 1 d U
Na3 Na 0.59638(10) 0.5831(2) 0.71792(6) 0.0168(4) Uani 1 1 d U
Na4 Na 0.68360(10) 0.9152(2) 0.67757(5) 0.0157(4) Uani 1 1 d U
C1 C 0.2388(2) 0.4955(5) 0.44291(13) 0.0095(8) Uani 1 1 d U
C2 C 0.1719(2) 0.5456(5) 0.40478(14) 0.0095(8) Uani 1 1 d U
H2 H 0.1851 0.6013 0.3786 0.011 Uiso 1 1 calc R
C3 C 0.0858(2) 0.5151(5) 0.40450(14) 0.0107(8) Uani 1 1 d U
C4 C 0.0666(3) 0.4346(5) 0.44302(14) 0.0125(9) Uani 1 1 d U
H4 H 0.0079 0.4154 0.4433 0.015 Uiso 1 1 calc R
C5 C 0.1328(3) 0.3822(5) 0.48086(14) 0.0137(9) Uani 1 1 d U
H5 H 0.1194 0.3255 0.5069 0.016 Uiso 1 1 calc R
C6 C 0.2188(3) 0.4124(5) 0.48099(14) 0.0107(8) Uani 1 1 d U
H6 H 0.2640 0.3763 0.5071 0.013 Uiso 1 1 calc R
C7 C 0.3313(2) 0.5404(5) 0.44424(14) 0.0111(9) Uani 1 1 d U
C8 C 0.0165(2) 0.5772(5) 0.36378(14) 0.0104(8) Uani 1 1 d U
C9 C 0.3929(2) 0.7589(5) 0.62460(13) 0.0098(8) Uani 1 1 d U
C10 C 0.3659(2) 0.7987(5) 0.66445(14) 0.0096(8) Uani 1 1 d U
H10 H 0.4059 0.8498 0.6907 0.012 Uiso 1 1 calc R
C11 C 0.2816(2) 0.7656(5) 0.66667(13) 0.0083(8) Uani 1 1 d U
C12 C 0.2231(3) 0.6888(5) 0.62779(14) 0.0111(8) Uani 1 1 d U
H12 H 0.1647 0.6676 0.6284 0.013 Uiso 1 1 calc R
C13 C 0.2511(3) 0.6440(5) 0.58832(14) 0.0122(9) Uani 1 1 d U
H13 H 0.2120 0.5889 0.5623 0.015 Uiso 1 1 calc R
C14 C 0.3356(3) 0.6790(5) 0.58668(14) 0.0117(8) Uani 1 1 d U
H14 H 0.3542 0.6484 0.5596 0.014 Uiso 1 1 calc R
C15 C 0.4834(3) 0.8070(5) 0.62449(14) 0.0121(9) Uani 1 1 d U
C16 C 0.2557(2) 0.8113(5) 0.71023(13) 0.0097(8) Uani 1 1 d U
C17 C 0.6083(2) 0.7377(5) 0.37492(13) 0.0095(8) Uani 1 1 d U
C18 C 0.6366(2) 0.6953(5) 0.33568(13) 0.0099(8) Uani 1 1 d U
H18 H 0.5980 0.6399 0.3096 0.012 Uiso 1 1 calc R
C19 C 0.7221(2) 0.7339(5) 0.33430(14) 0.0101(8) Uani 1 1 d U
C20 C 0.7774(3) 0.8158(5) 0.37258(13) 0.0109(8) Uani 1 1 d U
H20 H 0.8357 0.8400 0.3723 0.013 Uiso 1 1 calc R
C21 C 0.7483(3) 0.8627(5) 0.41142(14) 0.0113(8) Uani 1 1 d U
H21 H 0.7862 0.9220 0.4371 0.014 Uiso 1 1 calc R
C22 C 0.6637(2) 0.8231(5) 0.41282(14) 0.0108(8) Uani 1 1 d U
H22 H 0.6441 0.8541 0.4395 0.013 Uiso 1 1 calc R
C23 C 0.5190(3) 0.6854(5) 0.37536(14) 0.0121(9) Uani 1 1 d U
C24 C 0.7506(3) 0.6852(5) 0.29141(14) 0.0117(8) Uani 1 1 d U
C25 C 0.7588(2) 1.0060(5) 0.55825(13) 0.0094(8) Uani 1 1 d U
C26 C 0.8233(3) 0.9531(5) 0.59690(14) 0.0110(9) Uani 1 1 d U
H26 H 0.8081 0.8990 0.6227 0.013 Uiso 1 1 calc R
C27 C 0.9106(3) 0.9785(5) 0.59823(14) 0.0118(9) Uani 1 1 d U
C28 C 0.9325(3) 1.0597(5) 0.56060(14) 0.0125(9) Uani 1 1 d U
H28 H 0.9918 1.0779 0.5613 0.015 Uiso 1 1 calc R
C29 C 0.8682(3) 1.1141(5) 0.52209(14) 0.0136(9) Uani 1 1 d U
H29 H 0.8833 1.1696 0.4964 0.016 Uiso 1 1 calc R
C30 C 0.7813(3) 1.0877(5) 0.52089(14) 0.0115(8) Uani 1 1 d U
H30 H 0.7374 1.1256 0.4944 0.014 Uiso 1 1 calc R
C31 C 0.6653(3) 0.9688(5) 0.55589(14) 0.0119(9) Uani 1 1 d U
C32 C 0.9770(3) 0.9130(5) 0.63981(14) 0.0120(8) Uani 1 1 d U
O1 O 0.39105(17) 0.5049(4) 0.47955(10) 0.0163(6) Uani 1 1 d U
O2 O 0.34373(17) 0.6176(4) 0.40789(9) 0.0154(6) Uani 1 1 d U
O3 O -0.06181(17) 0.5710(4) 0.36910(10) 0.0167(7) Uani 1 1 d DU
H3O H -0.105(2) 0.617(6) 0.3422(10) 0.025 Uiso 1 1 d D
O4 O 0.03301(17) 0.6317(4) 0.32766(9) 0.0141(6) Uani 1 1 d U
O5 O 0.50328(17) 0.7943(4) 0.58471(10) 0.0163(6) Uani 1 1 d DU
H5O H 0.5614(13) 0.846(6) 0.5908(16) 0.024 Uiso 1 1 d D
O6 O 0.53564(17) 0.8563(4) 0.66087(10) 0.0167(7) Uani 1 1 d U
O7 O 0.31452(18) 0.8341(4) 0.74701(10) 0.0174(7) Uani 1 1 d U
O8 O 0.17524(18) 0.8250(4) 0.70801(10) 0.0154(6) Uani 1 1 d U
O9 O 0.49633(18) 0.7184(4) 0.41428(10) 0.0189(7) Uani 1 1 d DU
H9O H 0.4373(12) 0.678(6) 0.4100(17) 0.028 Uiso 1 1 d D
O10 O 0.46942(19) 0.6124(4) 0.34188(11) 0.0250(7) Uani 1 1 d U
O11 O 0.69483(18) 0.6747(4) 0.25362(10) 0.0168(6) Uani 1 1 d U
O12 O 0.83188(18) 0.6599(4) 0.29574(10) 0.0163(7) Uani 1 1 d U
O13 O 0.60738(17) 0.9967(4) 0.51978(10) 0.0158(6) Uani 1 1 d U
O14 O 0.65150(18) 0.9034(4) 0.59352(9) 0.0176(7) Uani 1 1 d U
O15 O 1.05730(18) 0.9299(4) 0.63540(10) 0.0194(7) Uani 1 1 d DU
H15O H 1.096(2) 0.900(6) 0.6650(9) 0.029 Uiso 1 1 d D
O16 O 0.95973(18) 0.8474(4) 0.67385(10) 0.0173(7) Uani 1 1 d U
O1W O 0.86570(18) 0.5418(4) 0.72385(10) 0.0174(7) Uani 1 1 d U
O2W O 0.92026(19) 1.1174(4) 0.74036(10) 0.0195(7) Uani 1 1 d U
O3W O 0.73969(19) 1.1947(4) 0.67779(10) 0.0194(7) Uani 1 1 d U
O4W O 0.70126(19) 0.6172(4) 0.67135(10) 0.0189(7) Uani 1 1 d U
O5W O 0.48160(19) 0.5872(4) 0.75787(10) 0.0230(7) Uani 1 1 d U

loop_
_atom_site_aniso_label
_atom_site_aniso_U_11
_atom_site_aniso_U_22
_atom_site_aniso_U_33
_atom_site_aniso_U_23
_atom_site_aniso_U_13
_atom_site_aniso_U_12
Na1 0.0162(8) 0.0172(8) 0.0152(9) -0.0014(6) -0.0010(7) -0.0027(6)
Na2 0.0174(9) 0.0159(8) 0.0133(9) 0.0001(6) 0.0032(7) -0.0002(7)
Na3 0.0154(8) 0.0185(8) 0.0162(9) -0.0007(7) 0.0032(7) -0.0029(7)
Na4 0.0163(8) 0.0158(8) 0.0149(9) 0.0017(6) 0.0037(7) -0.0025(6)
C1 0.0076(19) 0.0080(17) 0.012(2) -0.0013(14) 0.0019(16) 0.0001(14)
C2 0.0114(19) 0.0089(17) 0.0093(19) -0.0006(14) 0.0045(16) 0.0002(14)
C3 0.0096(19) 0.0081(17) 0.014(2) -0.0046(15) 0.0025(16) -0.0007(15)
C4 0.0122(19) 0.0121(18) 0.013(2) -0.0004(15) 0.0037(17) -0.0031(15)
C5 0.017(2) 0.0139(18) 0.011(2) 0.0024(15) 0.0058(17) -0.0034(16)
C6 0.0125(19) 0.0098(17) 0.0089(19) -0.0007(15) 0.0008(16) 0.0006(15)
C7 0.0092(19) 0.0139(18) 0.010(2) -0.0056(15) 0.0009(17) -0.0001(15)
C8 0.0088(19) 0.0099(17) 0.012(2) -0.0037(15) 0.0014(16) -0.0009(15)
C9 0.0098(19) 0.0097(17) 0.0096(19) 0.0045(14) 0.0020(16) 0.0022(14)
C10 0.0072(18) 0.0094(17) 0.0111(19) -0.0003(15) 0.0004(16) -0.0009(15)
C11 0.0096(19) 0.0070(16) 0.0075(19) 0.0015(14) 0.0008(16) 0.0001(14)
C12 0.0080(18) 0.0092(17) 0.014(2) 0.0016(15) 0.0001(16) -0.0002(15)
C13 0.012(2) 0.0119(17) 0.010(2) -0.0019(15) -0.0013(16) -0.0006(15)
C14 0.015(2) 0.0111(18) 0.0087(19) 0.0005(14) 0.0028(16) 0.0023(15)
C15 0.0108(19) 0.0113(18) 0.014(2) 0.0016(15) 0.0032(17) 0.0020(15)
C16 0.012(2) 0.0081(17) 0.0094(19) 0.0015(14) 0.0025(16) -0.0003(15)
C17 0.0100(19) 0.0077(17) 0.0104(19) 0.0018(14) 0.0019(16) -0.0001(14)
C18 0.0111(19) 0.0100(17) 0.0069(19) -0.0005(15) -0.0007(16) -0.0020(15)
C19 0.0118(19) 0.0070(16) 0.0113(19) 0.0014(14) 0.0027(16) 0.0002(14)
C20 0.0100(19) 0.0116(17) 0.010(2) 0.0021(15) 0.0011(16) 0.0001(15)
C21 0.012(2) 0.0100(17) 0.0091(19) -0.0011(14) -0.0026(16) -0.0023(15)
C22 0.013(2) 0.0106(17) 0.0105(19) 0.0006(14) 0.0059(16) -0.0001(15)
C23 0.014(2) 0.0117(18) 0.009(2) -0.0010(15) 0.0004(17) -0.0012(16)
C24 0.015(2) 0.0106(17) 0.010(2) 0.0019(15) 0.0031(17) 0.0026(15)
C25 0.0116(19) 0.0090(17) 0.0075(19) -0.0033(14) 0.0024(16) -0.0003(15)
C26 0.016(2) 0.0071(17) 0.012(2) -0.0003(14) 0.0076(17) -0.0015(15)
C27 0.0120(19) 0.0090(17) 0.014(2) -0.0033(15) 0.0023(17) 0.0000(15)
C28 0.0114(19) 0.0117(17) 0.015(2) -0.0021(15) 0.0053(17) -0.0020(15)
C29 0.017(2) 0.0146(18) 0.011(2) 0.0013(15) 0.0073(17) -0.0018(16)
C30 0.013(2) 0.0106(17) 0.0075(19) -0.0007(15) -0.0029(16) 0.0002(15)
C31 0.013(2) 0.0117(17) 0.012(2) -0.0018(15) 0.0044(17) -0.0005(15)
C32 0.012(2) 0.0116(17) 0.011(2) -0.0010(15) 0.0012(16) -0.0014(15)
O1 0.0102(14) 0.0249(14) 0.0117(15) 0.0009(12) -0.0011(13) 0.0000(12)
O2 0.0119(14) 0.0234(14) 0.0118(15) 0.0023(12) 0.0050(12) -0.0037(12)
O3 0.0068(14) 0.0250(15) 0.0175(16) 0.0059(12) 0.0017(12) 0.0011(11)
O4 0.0108(14) 0.0211(14) 0.0106(15) 0.0032(11) 0.0033(12) 0.0019(11)
O5 0.0103(14) 0.0275(15) 0.0118(15) -0.0025(12) 0.0044(12) -0.0063(12)
O6 0.0086(14) 0.0302(15) 0.0109(15) -0.0040(12) 0.0019(12) -0.0052(12)
O7 0.0154(15) 0.0263(15) 0.0094(15) -0.0022(12) 0.0014(12) -0.0032(12)
O8 0.0132(15) 0.0216(14) 0.0115(15) -0.0004(11) 0.0036(12) 0.0010(11)
O9 0.0145(15) 0.0298(15) 0.0138(15) -0.0044(12) 0.0060(13) -0.0057(13)
O10 0.0172(16) 0.0389(17) 0.0211(17) -0.0126(14) 0.0091(14) -0.0084(14)
O11 0.0157(15) 0.0237(15) 0.0102(15) -0.0012(11) 0.0018(12) 0.0070(12)
O12 0.0121(15) 0.0248(15) 0.0137(15) 0.0021(11) 0.0063(12) 0.0067(11)
O13 0.0105(14) 0.0240(14) 0.0116(15) 0.0025(12) 0.0003(13) 0.0006(12)
O14 0.0131(14) 0.0292(15) 0.0101(14) 0.0057(12) 0.0025(12) -0.0037(12)
O15 0.0089(15) 0.0308(16) 0.0178(16) 0.0081(13) 0.0018(12) 0.0004(12)
O16 0.0143(15) 0.0266(15) 0.0113(15) 0.0046(12) 0.0039(12) -0.0006(12)
O1W 0.0163(15) 0.0164(14) 0.0185(16) -0.0021(11) 0.0028(13) -0.0019(11)
O2W 0.0229(16) 0.0162(13) 0.0214(16) 0.0038(12) 0.0093(13) 0.0021(12)
O3W 0.0201(15) 0.0179(14) 0.0201(16) 0.0014(12) 0.0049(13) -0.0010(12)
O4W 0.0223(16) 0.0182(14) 0.0167(15) 0.0018(12) 0.0057(13) 0.0053(12)
O5W 0.0229(16) 0.0240(15) 0.0216(16) -0.0002(13) 0.0047(13) -0.0006(13)

loop_
_atom_type_symbol
_atom_type_description
_atom_type_scat_dispersion_real
_atom_type_scat_dispersion_imag
_atom_type_scat_source
C C 0.0033 0.0016 'International Tables Vol C Tables 4.2.6.8 and 6.1.1.4'
H H 0.0000 0.0000 'International Tables Vol C Tables 4.2.6.8 and 6.1.1.4'
O O 0.0106 0.0060 'International Tables Vol C Tables 4.2.6.8 and 6.1.1.4'
Na Na 0.0362 0.0249 'International Tables Vol C Tables 4.2.6.8 and 6.1.1.4'

loop_
_geom_angle_atom_site_label_1
_geom_angle_atom_site_label_2
_geom_angle_atom_site_label_3
_geom_angle
_geom_angle_site_symmetry_1
_geom_angle_site_symmetry_3
O1 Na1 O1 84.71(10) . 3_666
O1 Na1 O5 101.19(11) . .
O1 Na1 O5 92.46(10) 3_666 .
O1 Na1 O9 81.14(10) . .
O1 Na1 O9 89.90(11) 3_666 .
O1 Na1 O13 177.78(12) . .
O1 Na1 O13 96.45(10) 3_666 .
O1 Na1 O13 96.01(10) . 3_676
O1 Na1 O13 178.46(12) 3_666 3_676
O5 Na1 O9 176.83(11) . .
O5 Na1 O13 80.68(10) . .
O5 Na1 O13 88.74(10) . 3_676
O9 Na1 O13 96.95(11) . .
O9 Na1 O13 88.87(10) . 3_676
O13 Na1 O13 82.80(10) . 3_676
O4 Na2 O12 78.91(10) 4_676 4_576
O4 Na2 O16 133.71(12) 4_676 .
O4 Na2 O1W 129.71(12) 4_676 .
O4 Na2 O2W 87.25(11) 4_676 .
O4 Na2 O2W 74.77(10) 4_676 2_746
O12 Na2 O16 138.73(11) 4_576 .
O12 Na2 O1W 83.55(11) 4_576 .
O12 Na2 O2W 80.92(10) 4_576 .
O12 Na2 O2W 136.67(11) 4_576 2_746
O16 Na2 O1W 88.18(11) . .
O16 Na2 O2W 77.25(11) . .
O16 Na2 O2W 82.90(11) . 2_746
O1W Na2 O2W 135.72(12) . .
O1W Na2 O2W 87.47(11) . 2_746
O2W Na2 O2W 130.58(10) . 2_746
O6 Na3 O7 160.39(11) . 2_646
O6 Na3 O10 88.86(11) . 3_666
O6 Na3 O11 78.21(10) . 4_576
O6 Na3 O4W 75.71(10) . .
O6 Na3 O5W 95.85(11) . .
O7 Na3 O10 86.74(12) 2_646 3_666
O7 Na3 O11 98.23(11) 2_646 4_576
O7 Na3 O4W 84.79(11) 2_646 .
O7 Na3 O5W 103.66(11) 2_646 .
O10 Na3 O11 154.88(12) 3_666 4_576
O10 Na3 O4W 82.94(11) 3_666 .
O10 Na3 O5W 97.41(12) 3_666 .
O11 Na3 O4W 73.09(10) 4_576 .
O11 Na3 O5W 105.20(11) 4_576 .
O4W Na3 O5W 171.55(12) . .
O6 Na4 O11 88.37(11) . 4_576
O6 Na4 O14 80.76(11) . .
O6 Na4 O3W 123.53(12) . .
O6 Na4 O4W 86.39(11) . .
O11 Na4 O14 159.63(12) 4_576 .
O11 Na4 O3W 109.46(12) 4_576 .
O11 Na4 O4W 79.18(11) 4_576 .
O14 Na4 O3W 90.89(11) . .
O14 Na4 O4W 82.96(11) . .
O3W Na4 O4W 148.16(13) . .
C2 C1 C6 119.2(3) . .
C2 C1 C7 120.3(3) . .
C6 C1 C7 120.4(3) . .
C1 C2 H2 119.6 . .
C1 C2 C3 120.8(4) . .
H2 C2 C3 119.6 . .
C2 C3 C4 119.5(4) . .
C2 C3 C8 118.9(3) . .
C4 C3 C8 121.6(3) . .
C3 C4 H4 119.9 . .
C3 C4 C5 120.1(4) . .
H4 C4 C5 119.9 . .
C4 C5 H5 119.9 . .
C4 C5 C6 120.3(4) . .
H5 C5 C6 119.9 . .
C1 C6 C5 120.1(4) . .
C1 C6 H6 120.0 . .
C5 C6 H6 120.0 . .
C1 C7 O1 120.5(3) . .
C1 C7 O2 116.2(3) . .
O1 C7 O2 123.3(4) . .
C3 C8 O3 115.4(3) . .
C3 C8 O4 121.7(3) . .
O3 C8 O4 122.9(4) . .
C10 C9 C14 119.7(4) . .
C10 C9 C15 117.6(3) . .
C14 C9 C15 122.7(4) . .
C9 C10 H10 119.3 . .
C9 C10 C11 121.3(4) . .
H10 C10 C11 119.3 . .
C10 C11 C12 118.9(4) . .
C10 C11 C16 119.2(3) . .
C12 C11 C16 121.9(3) . .
C11 C12 H12 120.1 . .
C11 C12 C13 119.7(4) . .
H12 C12 C13 120.1 . .
C12 C13 H13 119.7 . .
C12 C13 C14 120.5(4) . .
H13 C13 C14 119.7 . .
C9 C14 C13 119.9(4) . .
C9 C14 H14 120.1 . .
C13 C14 H14 120.1 . .
C9 C15 O5 116.6(3) . .
C9 C15 O6 120.5(4) . .
O5 C15 O6 122.9(3) . .
C11 C16 O7 118.0(3) . .
C11 C16 O8 118.3(3) . .
O7 C16 O8 123.6(4) . .
C18 C17 C22 120.1(4) . .
C18 C17 C23 118.0(3) . .
C22 C17 C23 121.9(3) . .
C17 C18 H18 119.8 . .
C17 C18 C19 120.4(4) . .
H18 C18 C19 119.8 . .
C18 C19 C20 119.1(4) . .
C18 C19 C24 118.9(3) . .
C20 C19 C24 122.0(4) . .
C19 C20 H20 119.8 . .
C19 C20 C21 120.5(4) . .
H20 C20 C21 119.8 . .
C20 C21 H21 119.9 . .
C20 C21 C22 120.3(4) . .
H21 C21 C22 119.9 . .
C17 C22 C21 119.6(4) . .
C17 C22 H22 120.2 . .
C21 C22 H22 120.2 . .
C17 C23 O9 116.1(3) . .
C17 C23 O10 122.2(4) . .
O9 C23 O10 121.7(4) . .
C19 C24 O11 118.3(3) . .
C19 C24 O12 118.1(3) . .
O11 C24 O12 123.6(4) . .
C26 C25 C30 119.5(4) . .
C26 C25 C31 120.3(3) . .
C30 C25 C31 120.2(3) . .
C25 C26 H26 119.7 . .
C25 C26 C27 120.6(4) . .
H26 C26 C27 119.7 . .
C26 C27 C28 119.5(4) . .
C26 C27 C32 118.2(4) . .
C28 C27 C32 122.3(4) . .
C27 C28 H28 120.0 . .
C27 C28 C29 120.1(4) . .
H28 C28 C29 120.0 . .
C28 C29 H29 119.9 . .
C28 C29 C30 120.2(4) . .
H29 C29 C30 119.9 . .
C25 C30 C29 120.2(4) . .
C25 C30 H30 119.9 . .
C29 C30 H30 119.9 . .
C25 C31 O13 121.4(3) . .
C25 C31 O14 114.9(3) . .
O13 C31 O14 123.7(4) . .
C27 C32 O15 112.9(3) . .
C27 C32 O16 123.7(4) . .
O15 C32 O16 123.4(4) . .
Na1 O1 Na1 95.29(10) . 3_666
Na1 O1 C7 113.2(2) . .
Na1 O1 C7 132.8(2) 3_666 .
C8 O3 H3O 113(3) . .
Na2 O4 C8 133.0(2) 4_475 .
Na1 O5 C15 164.7(3) . .
Na1 O5 H5O 91(3) . .
C15 O5 H5O 104(3) . .
Na3 O6 Na4 80.03(10) . .
Na3 O6 C15 112.1(2) . .
Na4 O6 C15 131.4(3) . .
Na3 O7 C16 134.9(2) 2_656 .
Na1 O9 C23 162.3(3) . .
Na1 O9 H9O 86(3) . .
C23 O9 H9O 108(3) . .
Na3 O10 C23 165.0(3) 3_666 .
Na3 O11 Na4 85.12(10) 4_575 4_575
Na3 O11 C24 125.0(2) 4_575 .
Na4 O11 C24 139.0(3) 4_575 .
Na2 O12 C24 140.6(2) 4_575 .
Na1 O13 Na1 97.20(10) . 3_676
Na1 O13 C31 112.5(2) . .
Na1 O13 C31 130.3(2) 3_676 .
Na4 O14 C31 147.3(3) . .
C32 O15 H15O 108(3) . .
Na2 O16 C32 162.8(3) . .
Na2 O2W Na2 114.72(12) . 2_756
Na3 O4W Na4 86.49(11) . .

loop_
_geom_bond_atom_site_label_1
_geom_bond_atom_site_label_2
_geom_bond_distance
_geom_bond_site_symmetry_2
Na1 O1 2.479(3) .
Na1 O1 2.532(3) 3_666
Na1 O5 2.483(3) .
Na1 O9 2.566(3) .
Na1 O13 2.495(3) .
Na1 O13 2.533(3) 3_676
Na2 O4 2.394(3) 4_676
Na2 O12 2.501(3) 4_576
Na2 O16 2.391(3) .
Na2 O1W 2.331(3) .
Na2 O2W 2.409(3) .
Na2 O2W 2.516(3) 2_746
Na3 O6 2.667(3) .
Na3 O7 2.409(3) 2_646
Na3 O10 2.326(3) 3_666
Na3 O11 2.451(3) 4_576
Na3 O4W 2.440(3) .
Na3 O5W 2.423(3) .
Na4 O6 2.327(3) .
Na4 O11 2.311(3) 4_576
Na4 O14 2.408(3) .
Na4 O3W 2.272(3) .
Na4 O4W 2.259(3) .
C1 C2 1.390(5) .
C1 C6 1.394(5) .
C1 C7 1.505(5) .
C2 H2 0.950 .
C2 C3 1.391(5) .
C3 C4 1.391(6) .
C3 C8 1.484(5) .
C4 H4 0.950 .
C4 C5 1.383(6) .
C5 H5 0.950 .
C5 C6 1.391(6) .
C6 H6 0.950 .
C7 O1 1.248(5) .
C7 O2 1.280(5) .
C8 O3 1.300(5) .
C8 O4 1.234(5) .
C9 C10 1.388(5) .
C9 C14 1.387(5) .
C9 C15 1.489(5) .
C10 H10 0.950 .
C10 C11 1.385(5) .
C11 C12 1.404(5) .
C11 C16 1.491(5) .
C12 H12 0.950 .
C12 C13 1.395(6) .
C13 H13 0.950 .
C13 C14 1.387(6) .
C14 H14 0.950 .
C15 O5 1.299(5) .
C15 O6 1.236(5) .
C16 O7 1.252(5) .
C16 O8 1.274(5) .
C17 C18 1.387(5) .
C17 C22 1.392(5) .
C17 C23 1.481(5) .
C18 H18 0.950 .
C18 C19 1.405(5) .
C19 C20 1.387(5) .
C19 C24 1.500(5) .
C20 H20 0.950 .
C20 C21 1.392(6) .
C21 H21 0.950 .
C21 C22 1.392(6) .
C22 H22 0.950 .
C23 O9 1.316(5) .
C23 O10 1.225(5) .
C24 O11 1.239(5) .
C24 O12 1.284(5) .
C25 C26 1.386(6) .
C25 C30 1.389(5) .
C25 C31 1.501(5) .
C26 H26 0.950 .
C26 C27 1.396(6) .
C27 C28 1.390(6) .
C27 C32 1.485(6) .
C28 H28 0.950 .
C28 C29 1.384(6) .
C29 H29 0.950 .
C29 C30 1.392(6) .
C30 H30 0.950 .
C31 O13 1.238(5) .
C31 O14 1.286(5) .
C32 O15 1.327(5) .
C32 O16 1.214(5) .
O1 Na1 2.532(3) 3_666
O3 H3O 0.970(10) .
O4 Na2 2.394(3) 4_475
O5 H5O 0.977(10) .
O7 Na3 2.409(3) 2_656
O9 H9O 0.966(10) .
O10 Na3 2.326(3) 3_666
O11 Na3 2.451(3) 4_575
O11 Na4 2.311(3) 4_575
O12 Na2 2.501(3) 4_575
O13 Na1 2.533(3) 3_676
O15 H15O 0.961(10) .
O2W Na2 2.516(3) 2_756

loop_
_geom_hbond_atom_site_label_D
_geom_hbond_atom_site_label_H
_geom_hbond_atom_site_label_A
_geom_hbond_distance_DH
_geom_hbond_distance_HA
_geom_hbond_distance_DA
_geom_hbond_angle_DHA
_geom_hbond_site_symmetry_A
O3 H3O O12 0.970(10) 1.516(14) 2.477(4) 170(4) 1_455
O5 H5O O14 0.977(10) 1.483(13) 2.452(4) 170(5) .
O9 H9O O2 0.966(10) 1.546(12) 2.510(4) 175(5) .
O15 H15O O8 0.961(10) 1.642(15) 2.587(4) 167(5) 1_655
